data_4307686
loop_
_publ_author_name
'Luciano Cuesta'
'Miguel A. Huertos'
'Dolores Morales'
'Julio P\'erez'
'Luc\'ia Riera'
'V\'ictor Riera'
'Daniel Miguel'
'Amador Men\'endez-Vel\'azquez'
'Santiago Garc\'ia-Granda'

_publ_contact_author
;    JULIO PEREZ
     Departamento de Quimica Organica e Inorganica 
     IUQOEM - Facultad de Quimica
     Universidad de Oviedo-CSIC
     C/ Julian Claveria s/n
     33006 Oviedo  (ASTURIAS)
     SPAIN
;
_publ_contact_author_email japm@sauron.quimica.uniovi.es
_publ_contact_author_fax +34-85-103446
_publ_contact_author_phone +34-85-102985
_publ_section_title
;
Synthesis, Structure, and Reactivity of Mononuclear Re(I) Oximato Complexes
;
_journal_name_full 'Inorganic Chemistry'
_journal_page_first 2836
_journal_page_last 2845
_journal_paper_doi 10.1021/ic062168c
_journal_volume 46
_journal_year 2007
_chemical_formula_sum 'C50 H27 B F24 N3 O4 Re'
_chemical_formula_weight 1386.76
_chemical_name_systematic
; 
 ? 
;
_space_group_IT_number 14
_symmetry_cell_setting monoclinic
_symmetry_space_group_name_Hall '-P 2yn'
_symmetry_space_group_name_H-M 'P 1 21/n 1'
_atom_sites_solution_hydrogens geom
_atom_sites_solution_primary direct
_atom_sites_solution_secondary difmap
_audit_creation_method SHELXL-97
_cell_angle_alpha 90.00
_cell_angle_beta 111.696(3)
_cell_angle_gamma 90.00
_cell_formula_units_Z 4
_cell_length_a 20.177(5)
_cell_length_b 13.770(3)
_cell_length_c 20.177(5)
_cell_measurement_temperature 296(2)
_cell_volume 5209(2)
_computing_cell_refinement 'Bruker SMART'
_computing_data_collection 'Bruker SMART'
_computing_data_reduction 'Bruker SHELXTL'
_computing_molecular_graphics 'Bruker SHELXTL'
_computing_publication_material 'Bruker SHELXTL'
_computing_structure_refinement 'SHELXL-97 (Sheldrick, 1997)'
_computing_structure_solution 'SHELXS-97 (Sheldrick, 1990)'
_diffrn_ambient_temperature 296(2)
_diffrn_measured_fraction_theta_full 0.995
_diffrn_measured_fraction_theta_max 0.995
_diffrn_measurement_device_type 'CCD area detector'
_diffrn_measurement_method 'phi and omega scans'
_diffrn_radiation_monochromator graphite
_diffrn_radiation_source 'fine-focus sealed tube'
_diffrn_radiation_type MoK\a
_diffrn_radiation_wavelength 0.71073
_diffrn_reflns_av_R_equivalents 0.0377
_diffrn_reflns_av_sigmaI/netI 0.0449
_diffrn_reflns_limit_h_max 22
_diffrn_reflns_limit_h_min -22
_diffrn_reflns_limit_k_max 15
_diffrn_reflns_limit_k_min -15
_diffrn_reflns_limit_l_max 22
_diffrn_reflns_limit_l_min -21
_diffrn_reflns_number 23260
_diffrn_reflns_theta_full 23.31
_diffrn_reflns_theta_max 23.31
_diffrn_reflns_theta_min 1.22
_exptl_absorpt_coefficient_mu 2.467
_exptl_absorpt_correction_T_max 1.000000
_exptl_absorpt_correction_T_min 0.689724
_exptl_absorpt_correction_type multi-scan
_exptl_absorpt_process_details SADABS
_exptl_crystal_colour YELLOW
_exptl_crystal_density_diffrn 1.768
_exptl_crystal_density_method 'not measured'
_exptl_crystal_description NEEDDLE
_exptl_crystal_F_000 2704
_exptl_crystal_size_max 0.45
_exptl_crystal_size_mid 0.11
_exptl_crystal_size_min 0.07
_refine_diff_density_max 0.907
_refine_diff_density_min -0.977
_refine_diff_density_rms 0.088
_refine_ls_extinction_method none
_refine_ls_goodness_of_fit_ref 1.012
_refine_ls_hydrogen_treatment mixed
_refine_ls_matrix_type full
_refine_ls_number_parameters 741
_refine_ls_number_reflns 7506
_refine_ls_number_restraints 0
_refine_ls_restrained_S_all 1.012
_refine_ls_R_factor_all 0.0653
_refine_ls_R_factor_gt 0.0431
_refine_ls_shift/su_max 0.002
_refine_ls_shift/su_mean 0.000
_refine_ls_structure_factor_coef Fsqd
_refine_ls_weighting_details 'calc w=1/[\s^2^(Fo^2^)+(0.0769P)^2^+0.0000P] where P=(Fo^2^+2Fc^2^)/3'
_refine_ls_weighting_scheme calc
_refine_ls_wR_factor_gt 0.1107
_refine_ls_wR_factor_ref 0.1238
_reflns_number_gt 5410
_reflns_number_total 7506
_reflns_threshold_expression >2sigma(I)
_cod_data_source_file ic062168csi20070112_023228_2.cif
_cod_data_source_block Compound_3_(lc35b)
_cod_depositor_comments
;
The following automatic conversions were performed:
'_symmetry_cell_setting' value 'Monoclinic' changed to 'monoclinic'
according to '/home/saulius/struct/CIF-dictionaries/cif_core.dic'
dictionary named 'cif_core.dic' version 2.4.1 from
2010-06-29.

'_exptl_absorpt_correction_type' value 'MULTI-SCAN' changed
to 'multi-scan' according to
'/home/saulius/struct/CIF-dictionaries/cif_core.dic' dictionary named
'cif_core.dic' version 2.4.1 from 2010-06-29.

Automatic conversion script
Id: cif_fix_enum 1527 2010-12-29 10:47:43Z saulius 
;
_cod_database_code 4307686

loop_
_symmetry_equiv_pos_as_xyz
'x, y, z'
'-x+1/2, y+1/2, -z+1/2'
'-x, -y, -z'
'x-1/2, -y-1/2, z-1/2'

loop_
_atom_site_label
_atom_site_type_symbol
_atom_site_fract_x
_atom_site_fract_y
_atom_site_fract_z
_atom_site_U_iso_or_equiv
_atom_site_adp_type
_atom_site_occupancy
_atom_site_symmetry_multiplicity
_atom_site_calc_flag
_atom_site_refinement_flags
_atom_site_disorder_assembly
_atom_site_disorder_group
Re1 Re -0.023934(14) 0.15893(2) 0.820216(15) 0.05663(14) Uani 1 1 d . . .
N1 N 0.0206(3) 0.2996(4) 0.8603(3) 0.0497(13) Uani 1 1 d . . .
N2 N 0.0692(3) 0.1264(4) 0.9145(3) 0.0519(14) Uani 1 1 d . . .
N3 N 0.0499(3) 0.1665(5) 0.7641(3) 0.0653(16) Uani 1 1 d . . .
C1 C -0.0873(4) 0.1580(5) 0.8713(4) 0.068(2) Uani 1 1 d . . .
O1 O -0.1253(3) 0.1555(5) 0.9016(4) 0.099(2) Uani 1 1 d . . .
C2 C -0.1007(5) 0.2043(7) 0.7385(5) 0.083(2) Uani 1 1 d . . .
O2 O -0.1471(4) 0.2361(6) 0.6905(4) 0.138(3) Uani 1 1 d . . .
C3 C -0.0553(4) 0.0305(7) 0.7902(5) 0.083(2) Uani 1 1 d . . .
O3 O -0.0753(4) -0.0477(5) 0.7736(5) 0.134(3) Uani 1 1 d . . .
C4 C 0.0833(5) 0.1077(8) 0.7403(5) 0.095(3) Uani 1 1 d . . .
O4 O 0.0493(5) 0.2612(6) 0.7390(4) 0.137(3) Uani 1 1 d . . .
H4 H 0.0714 0.2630 0.7122 0.205 Uiso 1 1 calc R . .
C5 C 0.0858(5) 0.0035(7) 0.7587(6) 0.113(3) Uani 1 1 d . . .
H5A H 0.0815 -0.0036 0.8043 0.169 Uiso 1 1 calc R . .
H5B H 0.1303 -0.0237 0.7607 0.169 Uiso 1 1 calc R . .
H5C H 0.0471 -0.0298 0.7231 0.169 Uiso 1 1 calc R . .
C6 C 0.1232(6) 0.1294(10) 0.6936(6) 0.135(5) Uani 1 1 d . . .
H6A H 0.1028 0.1852 0.6648 0.202 Uiso 1 1 calc R . .
H6B H 0.1206 0.0746 0.6632 0.202 Uiso 1 1 calc R . .
H6C H 0.1722 0.1423 0.7223 0.202 Uiso 1 1 calc R . .
C11 C -0.0037(4) 0.3863(6) 0.8354(4) 0.074(2) Uani 1 1 d . . .
H11 H -0.0461 0.3887 0.7958 0.089 Uiso 1 1 calc R . .
C12 C 0.0274(5) 0.4728(6) 0.8622(5) 0.092(3) Uani 1 1 d . . .
H12 H 0.0067 0.5314 0.8421 0.111 Uiso 1 1 calc R . .
C13 C 0.0894(5) 0.4705(6) 0.9191(5) 0.089(3) Uani 1 1 d . . .
H13 H 0.1129 0.5281 0.9378 0.107 Uiso 1 1 calc R . .
C14 C 0.1187(4) 0.3805(6) 0.9504(4) 0.070(2) Uani 1 1 d . . .
C15 C 0.1822(5) 0.3726(7) 1.0098(5) 0.092(3) Uani 1 1 d . . .
H15 H 0.2075 0.4285 1.0301 0.110 Uiso 1 1 calc R . .
C16 C 0.2064(4) 0.2874(9) 1.0373(5) 0.095(3) Uani 1 1 d . . .
H16 H 0.2488 0.2843 1.0768 0.113 Uiso 1 1 calc R . .
C17 C 0.1701(4) 0.2002(7) 1.0086(4) 0.073(2) Uani 1 1 d . . .
C18 C 0.1902(5) 0.1066(9) 1.0350(5) 0.096(3) Uani 1 1 d . . .
H18 H 0.2309 0.0985 1.0757 0.115 Uiso 1 1 calc R . .
C19 C 0.1522(5) 0.0273(7) 1.0031(5) 0.089(3) Uani 1 1 d . . .
H19 H 0.1666 -0.0344 1.0215 0.107 Uiso 1 1 calc R . .
C20 C 0.0919(4) 0.0398(6) 0.9430(4) 0.073(2) Uani 1 1 d . . .
H20 H 0.0658 -0.0148 0.9212 0.088 Uiso 1 1 calc R . .
C21 C 0.0819(3) 0.2976(5) 0.9189(3) 0.0482(16) Uani 1 1 d . . .
C22 C 0.1081(3) 0.2046(5) 0.9475(3) 0.0510(16) Uani 1 1 d . . .
B51 B 0.2458(4) 0.2388(5) 0.5481(4) 0.0460(17) Uani 1 1 d . . .
C51 C 0.2320(3) 0.2529(4) 0.4639(3) 0.0469(15) Uani 1 1 d . . .
C52 C 0.2536(4) 0.1812(5) 0.4257(4) 0.0566(18) Uani 1 1 d . . .
H52 H 0.2775 0.1267 0.4503 0.068 Uiso 1 1 calc R . .
C53 C 0.2410(4) 0.1882(6) 0.3541(4) 0.0623(19) Uani 1 1 d . . .
C54 C 0.2061(4) 0.2685(6) 0.3154(4) 0.070(2) Uani 1 1 d . . .
H54 H 0.1975 0.2739 0.2670 0.084 Uiso 1 1 calc R . .
C55 C 0.1845(4) 0.3398(5) 0.3502(4) 0.0581(18) Uani 1 1 d . . .
C56 C 0.1975(3) 0.3315(5) 0.4232(3) 0.0508(16) Uani 1 1 d . . .
H56 H 0.1822 0.3813 0.4452 0.061 Uiso 1 1 calc R . .
C57 C 0.2665(6) 0.1117(9) 0.3197(6) 0.100(3) Uani 1 1 d . . .
C58 C 0.1468(5) 0.4266(7) 0.3118(5) 0.087(3) Uani 1 1 d . . .
C61 C 0.3316(3) 0.2494(4) 0.5979(3) 0.0430(15) Uani 1 1 d . . .
C62 C 0.3547(3) 0.2514(4) 0.6720(3) 0.0500(16) Uani 1 1 d . . .
H62 H 0.3206 0.2522 0.6930 0.060 Uiso 1 1 calc R . .
C63 C 0.4257(3) 0.2522(5) 0.7156(3) 0.0502(16) Uani 1 1 d . . .
C64 C 0.4784(3) 0.2542(5) 0.6870(4) 0.0537(17) Uani 1 1 d . . .
H64 H 0.5265 0.2556 0.7161 0.064 Uiso 1 1 calc R . .
C65 C 0.4574(3) 0.2539(5) 0.6147(4) 0.0546(17) Uani 1 1 d . . .
C66 C 0.3858(3) 0.2509(4) 0.5711(4) 0.0498(16) Uani 1 1 d . . .
H66 H 0.3737 0.2498 0.5219 0.060 Uiso 1 1 calc R . .
C67 C 0.4463(4) 0.2460(7) 0.7951(4) 0.073(2) Uani 1 1 d . . .
C68 C 0.5125(4) 0.2575(7) 0.5826(5) 0.072(2) Uani 1 1 d . . .
C71 C 0.2202(3) 0.1267(5) 0.5574(3) 0.0479(16) Uani 1 1 d . . .
C72 C 0.1595(3) 0.0880(5) 0.5055(4) 0.0586(18) Uani 1 1 d . . .
H72 H 0.1333 0.1266 0.4669 0.070 Uiso 1 1 calc R . .
C73 C 0.1364(4) -0.0060(6) 0.5092(4) 0.070(2) Uani 1 1 d . . .
C74 C 0.1731(4) -0.0667(5) 0.5657(4) 0.067(2) Uani 1 1 d . . .
H74 H 0.1580 -0.1300 0.5681 0.081 Uiso 1 1 calc R . .
C75 C 0.2326(4) -0.0299(5) 0.6180(4) 0.0560(17) Uani 1 1 d . . .
C76 C 0.2556(3) 0.0647(4) 0.6140(3) 0.0494(16) Uani 1 1 d . . .
H76 H 0.2962 0.0873 0.6506 0.059 Uiso 1 1 calc R . .
C77 C 0.0736(7) -0.0460(8) 0.4501(6) 0.116(4) Uani 1 1 d . . .
C78 C 0.2731(5) -0.0922(6) 0.6801(5) 0.081(2) Uani 1 1 d . . .
C81 C 0.2003(3) 0.3204(4) 0.5710(3) 0.0457(16) Uani 1 1 d . . .
C82 C 0.2271(3) 0.4154(5) 0.5892(4) 0.0535(17) Uani 1 1 d . . .
H82 H 0.2737 0.4284 0.5935 0.064 Uiso 1 1 calc R . .
C83 C 0.1877(4) 0.4889(5) 0.6009(4) 0.0571(17) Uani 1 1 d . . .
C84 C 0.1187(4) 0.4734(6) 0.5951(4) 0.069(2) Uani 1 1 d . . .
H84 H 0.0921 0.5234 0.6039 0.083 Uiso 1 1 calc R . .
C86 C 0.1306(4) 0.3082(5) 0.5655(4) 0.0628(19) Uani 1 1 d . . .
H86 H 0.1104 0.2468 0.5540 0.075 Uiso 1 1 calc R . .
C87 C 0.2156(5) 0.5900(7) 0.6146(7) 0.098(3) Uani 1 1 d . . .
F1 F 0.2427(5) 0.1181(6) 0.2498(4) 0.185(4) Uani 1 1 d . . .
F2 F 0.3333(4) 0.1053(7) 0.3384(6) 0.227(6) Uani 1 1 d . . .
F3 F 0.2460(4) 0.0251(5) 0.3276(4) 0.150(3) Uani 1 1 d . . .
F4 F 0.1318(4) 0.4224(5) 0.2429(3) 0.164(3) Uani 1 1 d . . .
F5 F 0.1754(5) 0.5038(5) 0.3326(4) 0.225(5) Uani 1 1 d . . .
F6 F 0.0824(4) 0.4348(6) 0.3098(5) 0.199(4) Uani 1 1 d . . .
F7 F 0.4462(4) 0.1550(4) 0.8164(3) 0.129(2) Uani 1 1 d . . .
F8 F 0.4031(3) 0.2913(5) 0.8192(2) 0.1169(19) Uani 1 1 d . . .
F9 F 0.5107(3) 0.2779(5) 0.8310(2) 0.1134(19) Uani 1 1 d . . .
F10 F 0.4987(3) 0.1959(6) 0.5278(4) 0.144(3) Uani 1 1 d . . .
F11 F 0.5756(3) 0.2391(6) 0.6236(3) 0.150(3) Uani 1 1 d . . .
F12 F 0.5143(3) 0.3399(4) 0.5509(4) 0.125(2) Uani 1 1 d . . .
F13 F 0.0276(5) 0.0192(7) 0.4156(5) 0.214(5) Uani 1 1 d . . .
F14 F 0.0322(4) -0.0999(7) 0.4711(5) 0.188(4) Uani 1 1 d . . .
F15 F 0.0883(5) -0.0961(11) 0.4076(5) 0.262(7) Uani 1 1 d . . .
F16 F 0.2864(5) -0.1784(4) 0.6594(4) 0.157(3) Uani 1 1 d . . .
F17 F 0.2405(4) -0.1091(7) 0.7224(4) 0.175(3) Uani 1 1 d . . .
F18 F 0.3358(3) -0.0594(4) 0.7185(3) 0.133(2) Uani 1 1 d . . .
F19 F 0.2832(3) 0.5989(3) 0.6239(3) 0.1044(17) Uani 1 1 d . . .
F20 F 0.2129(5) 0.6226(6) 0.6763(6) 0.193(5) Uani 1 1 d . . .
F21 F 0.1823(4) 0.6507(5) 0.5692(7) 0.235(7) Uani 1 1 d . . .
C85 C 0.0893(2) 0.3817(4) 0.5760(4) 0.071(2) Uani 1 1 d G . .
C88 C 0.01328(18) 0.3660(3) 0.5615(3) 0.48(3) Uani 1 1 d G . .
F22 F -0.0222(3) 0.3400(6) 0.5033(3) 0.290(8) Uani 1 1 d G . .
F23 F -0.0221(3) 0.4404(4) 0.5666(6) 0.227(5) Uani 1 1 d G . .
F24 F 0.0019(3) 0.2903(4) 0.5943(4) 0.154(3) Uani 1 1 d G . .

loop_
_atom_site_aniso_label
_atom_site_aniso_U_11
_atom_site_aniso_U_22
_atom_site_aniso_U_33
_atom_site_aniso_U_23
_atom_site_aniso_U_13
_atom_site_aniso_U_12
Re1 0.04849(19) 0.0538(2) 0.0575(2) -0.00623(14) 0.00772(13) 0.00539(14)
N1 0.046(3) 0.047(3) 0.046(3) 0.004(3) 0.005(3) 0.009(3)
N2 0.048(3) 0.049(3) 0.056(3) 0.010(3) 0.015(3) 0.009(3)
N3 0.076(4) 0.058(4) 0.063(4) 0.008(3) 0.028(3) 0.015(3)
C1 0.047(4) 0.059(5) 0.079(5) -0.005(4) 0.000(4) 0.004(4)
O1 0.069(4) 0.116(6) 0.125(6) 0.011(4) 0.050(4) 0.007(3)
C2 0.075(5) 0.083(6) 0.078(6) -0.027(5) 0.013(5) 0.013(5)
O2 0.104(5) 0.164(7) 0.083(5) -0.012(4) -0.040(4) 0.050(5)
C3 0.068(5) 0.071(6) 0.102(6) -0.025(5) 0.020(4) 0.010(5)
O3 0.107(5) 0.068(4) 0.203(8) -0.051(5) 0.031(5) -0.015(4)
C4 0.081(6) 0.109(8) 0.079(6) 0.000(6) 0.013(5) 0.001(6)
O4 0.201(8) 0.105(6) 0.124(6) 0.017(5) 0.082(6) -0.003(6)
C5 0.106(7) 0.073(7) 0.144(9) -0.010(6) 0.027(6) 0.008(6)
C6 0.131(9) 0.202(13) 0.100(8) 0.030(8) 0.075(8) 0.045(9)
C11 0.077(5) 0.065(5) 0.065(5) -0.006(4) 0.009(4) 0.009(5)
C12 0.103(7) 0.049(5) 0.113(7) 0.007(5) 0.025(6) 0.015(5)
C13 0.078(6) 0.059(6) 0.122(8) -0.017(5) 0.028(6) -0.012(5)
C14 0.060(5) 0.064(5) 0.076(5) -0.011(4) 0.013(4) -0.004(4)
C15 0.074(6) 0.086(7) 0.095(7) -0.021(6) 0.007(5) -0.016(5)
C16 0.062(5) 0.123(9) 0.069(6) -0.010(6) -0.010(4) -0.006(6)
C17 0.055(5) 0.093(6) 0.061(5) 0.020(5) 0.010(4) 0.026(5)
C18 0.076(6) 0.126(9) 0.070(6) 0.030(6) 0.010(5) 0.027(7)
C19 0.088(6) 0.081(6) 0.092(7) 0.041(6) 0.026(5) 0.028(6)
C20 0.072(5) 0.059(5) 0.092(6) 0.023(4) 0.033(5) 0.017(4)
C21 0.044(4) 0.050(4) 0.050(4) 0.005(3) 0.017(3) 0.001(3)
C22 0.043(4) 0.065(5) 0.043(4) 0.009(3) 0.013(3) 0.005(4)
B51 0.054(4) 0.040(4) 0.046(4) 0.001(3) 0.020(4) 0.002(4)
C51 0.050(4) 0.037(4) 0.053(4) 0.000(3) 0.018(3) -0.004(3)
C52 0.059(4) 0.050(4) 0.059(5) -0.002(3) 0.020(3) -0.002(3)
C53 0.061(4) 0.075(5) 0.058(5) -0.014(4) 0.030(4) -0.011(4)
C54 0.080(5) 0.084(6) 0.045(4) -0.003(4) 0.022(4) -0.022(5)
C55 0.057(4) 0.060(5) 0.050(4) 0.004(4) 0.011(3) -0.020(4)
C56 0.053(4) 0.045(4) 0.053(4) -0.002(3) 0.018(3) -0.009(3)
C57 0.115(9) 0.117(9) 0.087(8) -0.034(6) 0.059(6) -0.017(7)
C58 0.086(6) 0.081(7) 0.066(6) 0.028(5) -0.005(5) -0.014(6)
C61 0.048(4) 0.032(3) 0.054(4) 0.002(3) 0.025(3) -0.001(3)
C62 0.057(4) 0.041(4) 0.059(4) -0.002(3) 0.029(3) -0.008(3)
C63 0.056(4) 0.041(4) 0.051(4) 0.005(3) 0.018(3) -0.002(3)
C64 0.045(4) 0.048(4) 0.065(5) 0.008(3) 0.015(3) 0.003(3)
C65 0.053(4) 0.050(4) 0.067(5) 0.009(3) 0.028(4) 0.006(3)
C66 0.061(4) 0.041(4) 0.050(4) 0.001(3) 0.024(3) 0.001(3)
C67 0.067(5) 0.078(6) 0.063(5) 0.010(4) 0.013(4) 0.002(5)
C68 0.058(5) 0.079(6) 0.081(6) 0.008(5) 0.029(4) 0.000(4)
C71 0.057(4) 0.038(4) 0.054(4) -0.004(3) 0.027(3) -0.003(3)
C72 0.054(4) 0.051(4) 0.062(5) 0.001(3) 0.012(3) -0.006(4)
C73 0.075(5) 0.063(5) 0.066(5) -0.010(4) 0.018(4) -0.025(4)
C74 0.081(5) 0.044(4) 0.078(5) -0.004(4) 0.030(4) -0.017(4)
C75 0.067(4) 0.037(4) 0.068(5) 0.005(3) 0.029(4) 0.003(4)
C76 0.058(4) 0.040(4) 0.051(4) -0.003(3) 0.021(3) 0.001(3)
C77 0.148(11) 0.074(7) 0.100(8) 0.003(6) 0.016(8) -0.051(8)
C78 0.088(6) 0.050(5) 0.094(7) 0.011(4) 0.020(5) -0.015(5)
C81 0.046(4) 0.045(4) 0.046(4) 0.005(3) 0.017(3) -0.002(3)
C82 0.041(4) 0.044(4) 0.073(5) -0.003(3) 0.018(3) -0.002(3)
C83 0.058(4) 0.045(4) 0.066(5) -0.007(3) 0.021(3) -0.001(3)
C84 0.061(5) 0.059(5) 0.093(6) 0.000(4) 0.035(4) 0.016(4)
C86 0.063(5) 0.040(4) 0.091(6) -0.004(4) 0.035(4) -0.006(4)
C87 0.070(6) 0.063(6) 0.151(10) -0.034(7) 0.030(6) 0.005(5)
F1 0.288(11) 0.189(7) 0.091(5) -0.022(5) 0.087(6) 0.064(7)
F2 0.097(5) 0.262(10) 0.337(13) -0.201(10) 0.097(6) -0.019(6)
F3 0.226(8) 0.090(4) 0.168(7) -0.037(4) 0.114(6) -0.005(5)
F4 0.238(8) 0.131(5) 0.077(4) 0.032(4) 0.003(5) 0.043(5)
F5 0.271(9) 0.063(4) 0.178(7) 0.036(4) -0.106(7) -0.047(5)
F6 0.141(6) 0.186(8) 0.284(11) 0.155(8) 0.094(7) 0.082(6)
F7 0.183(6) 0.111(5) 0.081(4) 0.037(3) 0.036(4) -0.002(4)
F8 0.115(4) 0.179(6) 0.062(3) -0.003(3) 0.039(3) 0.037(4)
F9 0.083(3) 0.179(6) 0.062(3) -0.010(3) 0.008(2) -0.031(4)
F10 0.126(5) 0.171(6) 0.185(7) -0.062(5) 0.115(5) -0.029(4)
F11 0.059(3) 0.286(10) 0.114(4) 0.065(5) 0.042(3) 0.049(4)
F12 0.116(4) 0.130(5) 0.170(6) 0.055(4) 0.101(4) 0.011(4)
F13 0.174(7) 0.148(7) 0.189(8) 0.034(6) -0.087(6) -0.066(6)
F14 0.152(6) 0.170(7) 0.198(8) -0.012(6) 0.013(6) -0.096(6)
F15 0.165(8) 0.418(17) 0.178(8) -0.216(11) 0.034(7) -0.066(10)
F16 0.227(8) 0.054(4) 0.140(6) 0.016(3) 0.011(5) 0.034(4)
F17 0.145(6) 0.253(9) 0.147(6) 0.131(6) 0.079(5) 0.050(6)
F18 0.113(4) 0.100(4) 0.135(5) 0.058(4) -0.012(4) -0.016(4)
F19 0.075(3) 0.066(3) 0.173(5) -0.037(3) 0.047(3) -0.018(3)
F20 0.203(8) 0.140(6) 0.295(11) -0.143(8) 0.162(9) -0.074(6)
F21 0.116(5) 0.061(4) 0.397(16) 0.071(6) -0.057(7) -0.016(4)
C85 0.054(4) 0.058(5) 0.104(6) 0.002(4) 0.034(4) 0.003(4)
C88 0.048(9) 0.114(13) 1.21(9) 0.27(3) 0.16(2) 0.044(8)
F22 0.066(6) 0.347(19) 0.45(2) 0.095(14) 0.086(9) 0.011(7)
F23 0.102(5) 0.121(6) 0.500(16) -0.093(8) 0.161(8) -0.010(4)
F24 0.104(5) 0.157(7) 0.222(8) 0.026(6) 0.083(5) -0.025(5)

loop_
_atom_type_symbol
_atom_type_description
_atom_type_scat_dispersion_real
_atom_type_scat_dispersion_imag
_atom_type_scat_source
C C 0.0033 0.0016 'International Tables Vol C Tables 4.2.6.8 and 6.1.1.4'
H H 0.0000 0.0000 'International Tables Vol C Tables 4.2.6.8 and 6.1.1.4'
B B 0.0013 0.0007 'International Tables Vol C Tables 4.2.6.8 and 6.1.1.4'
N N 0.0061 0.0033 'International Tables Vol C Tables 4.2.6.8 and 6.1.1.4'
O O 0.0106 0.0060 'International Tables Vol C Tables 4.2.6.8 and 6.1.1.4'
F F 0.0171 0.0103 'International Tables Vol C Tables 4.2.6.8 and 6.1.1.4'
Re Re -1.0185 7.2310 'International Tables Vol C Tables 4.2.6.8 and 6.1.1.4'

loop_
_geom_angle_atom_site_label_1
_geom_angle_atom_site_label_2
_geom_angle_atom_site_label_3
_geom_angle
_geom_angle_site_symmetry_1
_geom_angle_site_symmetry_3
_geom_angle_publ_flag
C3 Re1 C2 87.8(4) . . ?
C3 Re1 C1 87.4(3) . . ?
C2 Re1 C1 88.7(3) . . ?
C3 Re1 N1 175.0(3) . . ?
C2 Re1 N1 97.0(3) . . ?
C1 Re1 N1 94.1(3) . . ?
C3 Re1 N2 99.5(3) . . ?
C2 Re1 N2 172.5(3) . . ?
C1 Re1 N2 93.5(3) . . ?
N1 Re1 N2 75.6(2) . . ?
C3 Re1 N3 95.2(3) . . ?
C2 Re1 N3 91.6(3) . . ?
C1 Re1 N3 177.4(3) . . ?
N1 Re1 N3 83.2(2) . . ?
N2 Re1 N3 85.9(2) . . ?
C11 N1 C21 116.2(6) . . ?
C11 N1 Re1 128.6(5) . . ?
C21 N1 Re1 115.2(4) . . ?
C20 N2 C22 117.1(6) . . ?
C20 N2 Re1 127.8(5) . . ?
C22 N2 Re1 115.1(4) . . ?
C4 N3 O4 113.5(8) . . ?
C4 N3 Re1 137.0(7) . . ?
O4 N3 Re1 108.4(5) . . ?
O1 C1 Re1 178.7(7) . . ?
O2 C2 Re1 176.7(8) . . ?
O3 C3 Re1 177.8(9) . . ?
N3 C4 C5 120.3(9) . . ?
N3 C4 C6 127.4(10) . . ?
C5 C4 C6 112.3(10) . . ?
N1 C11 C12 126.0(8) . . ?
C13 C12 C11 117.6(8) . . ?
C12 C13 C14 120.2(8) . . ?
C21 C14 C15 119.8(8) . . ?
C21 C14 C13 116.9(7) . . ?
C15 C14 C13 123.3(8) . . ?
C16 C15 C14 120.8(9) . . ?
C15 C16 C17 122.0(8) . . ?
C18 C17 C22 114.6(9) . . ?
C18 C17 C16 126.5(8) . . ?
C22 C17 C16 118.9(8) . . ?
C19 C18 C17 122.1(8) . . ?
C18 C19 C20 118.7(8) . . ?
N2 C20 C19 123.0(8) . . ?
N1 C21 C14 123.0(6) . . ?
N1 C21 C22 116.9(6) . . ?
C14 C21 C22 120.0(6) . . ?
N2 C22 C17 124.5(7) . . ?
N2 C22 C21 117.0(6) . . ?
C17 C22 C21 118.4(7) . . ?
C81 B51 C51 108.6(5) . . ?
C81 B51 C61 109.9(5) . . ?
C51 B51 C61 111.0(5) . . ?
C81 B51 C71 112.4(5) . . ?
C51 B51 C71 106.8(5) . . ?
C61 B51 C71 108.2(5) . . ?
C56 C51 C52 114.3(6) . . ?
C56 C51 B51 124.6(6) . . ?
C52 C51 B51 121.0(6) . . ?
C53 C52 C51 123.2(7) . . ?
C52 C53 C54 120.4(7) . . ?
C52 C53 C57 119.3(8) . . ?
C54 C53 C57 120.3(8) . . ?
C55 C54 C53 118.3(7) . . ?
C54 C55 C56 120.7(7) . . ?
C54 C55 C58 120.8(7) . . ?
C56 C55 C58 118.6(7) . . ?
C51 C56 C55 123.1(6) . . ?
F2 C57 F3 104.7(12) . . ?
F2 C57 F1 104.5(9) . . ?
F3 C57 F1 100.8(9) . . ?
F2 C57 C53 115.8(9) . . ?
F3 C57 C53 115.1(8) . . ?
F1 C57 C53 114.2(10) . . ?
F5 C58 F6 106.2(12) . . ?
F5 C58 F4 107.5(9) . . ?
F6 C58 F4 97.8(8) . . ?
F5 C58 C55 116.3(8) . . ?
F6 C58 C55 114.0(8) . . ?
F4 C58 C55 113.2(9) . . ?
C66 C61 C62 114.8(6) . . ?
C66 C61 B51 124.3(6) . . ?
C62 C61 B51 120.9(5) . . ?
C63 C62 C61 122.8(6) . . ?
C62 C63 C64 120.8(6) . . ?
C62 C63 C67 119.5(6) . . ?
C64 C63 C67 119.6(6) . . ?
C65 C64 C63 117.6(6) . . ?
C64 C65 C66 121.3(6) . . ?
C64 C65 C68 118.8(6) . . ?
C66 C65 C68 119.9(7) . . ?
C65 C66 C61 122.6(6) . . ?
F8 C67 F9 107.2(7) . . ?
F8 C67 F7 104.6(8) . . ?
F9 C67 F7 105.0(7) . . ?
F8 C67 C63 114.3(6) . . ?
F9 C67 C63 113.4(7) . . ?
F7 C67 C63 111.5(7) . . ?
F11 C68 F12 106.8(7) . . ?
F11 C68 F10 105.5(8) . . ?
F12 C68 F10 100.3(7) . . ?
F11 C68 C65 116.5(7) . . ?
F12 C68 C65 113.8(7) . . ?
F10 C68 C65 112.4(7) . . ?
C72 C71 C76 115.1(6) . . ?
C72 C71 B51 119.7(6) . . ?
C76 C71 B51 125.2(6) . . ?
C73 C72 C71 122.6(7) . . ?
C72 C73 C74 121.2(7) . . ?
C72 C73 C77 120.5(8) . . ?
C74 C73 C77 118.3(8) . . ?
C75 C74 C73 117.4(7) . . ?
C74 C75 C76 121.2(6) . . ?
C74 C75 C78 119.1(7) . . ?
C76 C75 C78 119.7(7) . . ?
C71 C76 C75 122.6(6) . . ?
F15 C77 F13 109.0(12) . . ?
F15 C77 F14 105.1(11) . . ?
F13 C77 F14 98.7(12) . . ?
F15 C77 C73 114.6(12) . . ?
F13 C77 C73 113.7(9) . . ?
F14 C77 C73 114.2(9) . . ?
F17 C78 F18 107.1(9) . . ?
F17 C78 F16 105.2(8) . . ?
F18 C78 F16 103.6(8) . . ?
F17 C78 C75 114.2(8) . . ?
F18 C78 C75 114.4(7) . . ?
F16 C78 C75 111.5(8) . . ?
C86 C81 C82 114.5(6) . . ?
C86 C81 B51 124.0(6) . . ?
C82 C81 B51 121.0(5) . . ?
C83 C82 C81 122.9(6) . . ?
C82 C83 C84 120.7(7) . . ?
C82 C83 C87 121.5(7) . . ?
C84 C83 C87 117.7(7) . . ?
C83 C84 C85 118.8(6) . . ?
C85 C86 C81 123.6(6) . . ?
F21 C87 F19 107.1(11) . . ?
F21 C87 F20 105.2(9) . . ?
F19 C87 F20 103.4(8) . . ?
F21 C87 C83 115.5(9) . . ?
F19 C87 C83 114.6(7) . . ?
F20 C87 C83 110.0(9) . . ?
C86 C85 C84 119.5(5) . . ?
C86 C85 C88 120.5(4) . . ?
C84 C85 C88 119.8(4) . . ?
F22 C88 F23 99.9 . . ?
F22 C88 F24 96.1 . . ?
F23 C88 F24 113.1 . . ?
F22 C88 C85 116.6 . . ?
F23 C88 C85 116.2 . . ?
F24 C88 C85 112.7 . . ?

loop_
_geom_bond_atom_site_label_1
_geom_bond_atom_site_label_2
_geom_bond_distance
_geom_bond_site_symmetry_2
_geom_bond_publ_flag
Re1 C3 1.901(9) . ?
Re1 C2 1.902(9) . ?
Re1 C1 1.916(10) . ?
Re1 N1 2.162(5) . ?
Re1 N2 2.170(5) . ?
Re1 N3 2.183(6) . ?
N1 C11 1.319(10) . ?
N1 C21 1.359(8) . ?
N2 C20 1.329(9) . ?
N2 C22 1.354(9) . ?
N3 C4 1.256(11) . ?
N3 O4 1.396(9) . ?
C1 O1 1.143(10) . ?
C2 O2 1.156(10) . ?
C3 O3 1.155(10) . ?
C4 C5 1.478(13) . ?
C4 C6 1.480(13) . ?
C11 C12 1.362(11) . ?
C12 C13 1.349(11) . ?
C13 C14 1.417(11) . ?
C14 C21 1.382(10) . ?
C14 C15 1.398(11) . ?
C15 C16 1.314(13) . ?
C16 C17 1.414(13) . ?
C17 C18 1.395(13) . ?
C17 C22 1.396(9) . ?
C18 C19 1.352(13) . ?
C19 C20 1.375(11) . ?
C21 C22 1.424(9) . ?
B51 C81 1.622(10) . ?
B51 C51 1.629(9) . ?
B51 C61 1.656(9) . ?
B51 C71 1.659(9) . ?
C51 C56 1.381(8) . ?
C51 C52 1.417(9) . ?
C52 C53 1.375(10) . ?
C53 C54 1.387(11) . ?
C53 C57 1.455(12) . ?
C54 C55 1.368(10) . ?
C55 C56 1.400(9) . ?
C55 C58 1.474(11) . ?
C57 F2 1.262(12) . ?
C57 F3 1.291(12) . ?
C57 F1 1.316(11) . ?
C58 F5 1.209(10) . ?
C58 F6 1.289(11) . ?
C58 F4 1.310(10) . ?
C61 C66 1.389(8) . ?
C61 C62 1.392(8) . ?
C62 C63 1.377(9) . ?
C63 C64 1.386(9) . ?
C63 C67 1.504(10) . ?
C64 C65 1.359(9) . ?
C65 C66 1.386(9) . ?
C65 C68 1.481(10) . ?
C67 F8 1.302(9) . ?
C67 F9 1.309(9) . ?
C67 F7 1.324(9) . ?
C68 F11 1.260(9) . ?
C68 F12 1.310(9) . ?
C68 F10 1.339(10) . ?
C71 C72 1.391(9) . ?
C71 C76 1.394(9) . ?
C72 C73 1.387(10) . ?
C73 C74 1.388(10) . ?
C73 C77 1.487(12) . ?
C74 C75 1.369(10) . ?
C75 C76 1.394(9) . ?
C75 C78 1.489(10) . ?
C77 F15 1.220(14) . ?
C77 F13 1.295(13) . ?
C77 F14 1.301(12) . ?
C78 F17 1.278(10) . ?
C78 F18 1.296(9) . ?
C78 F16 1.317(10) . ?
C81 C86 1.380(9) . ?
C81 C82 1.411(9) . ?
C82 C83 1.359(9) . ?
C83 C84 1.370(9) . ?
C83 C87 1.489(11) . ?
C84 C85 1.386(9) . ?
C86 C85 1.377(9) . ?
C87 F21 1.238(12) . ?
C87 F19 1.312(9) . ?
C87 F20 1.344(12) . ?
C85 C88 1.4680 . ?
C88 F22 1.1821 . ?
C88 F23 1.2747 . ?
C88 F24 1.3002 . ?
